data_4132099
loop_
_publ_author_name
'Hou, Jing'
'Ee, Aloysius'
'Feng, Wei'
'Xu, Jin-Hui'
'Zhao, Yu'
'Wu, Jie'

_publ_section_title
;
 Visible-Light-Driven Alkyne Hydro-/Carbocarboxylation Using
 CO<sub>2</sub> via Iridium/Cobalt Dual Catalysis for Divergent
 Heterocycle Synthesis.
;
_journal_issue 15
_journal_name_full 'Journal of the American Chemical Society'
_journal_page_first 5257
_journal_page_last 5263
_journal_paper_doi 10.1021/jacs.8b01561
_journal_volume 140
_journal_year 2018
_chemical_formula_sum 'C26 H18 N2 O10'
_chemical_formula_weight 518.42
_space_group_crystal_system triclinic
_space_group_IT_number 2
_space_group_name_Hall '-P 1'
_space_group_name_H-M_alt 'P -1'
_atom_sites_solution_hydrogens geom
_audit_creation_method SHELXL-2014/7
_cell_angle_alpha 102.926(2)
_cell_angle_beta 91.521(2)
_cell_angle_gamma 98.753(2)
_cell_formula_units_Z 2
_cell_length_a 7.3408(3)
_cell_length_b 11.2168(5)
_cell_length_c 14.4712(7)
_cell_measurement_reflns_used 7260
_cell_measurement_temperature 100(2)
_cell_measurement_theta_max 66.67
_cell_measurement_theta_min 3.14
_cell_volume 1145.57(9)
_computing_cell_refinement 'APEX3 v2016.1-0 (Bruker AXS)'
_computing_data_collection 'APEX3 (Bruker AXS)'
_computing_data_reduction 'SAINT V8.32B (Bruker AXS Inc., 2014)'
_computing_molecular_graphics 'Bruker SHELXTL'
_computing_publication_material 'Bruker SHELXTL'
_computing_structure_refinement 'SHELXL--2014 (Sheldrick 2014)'
_computing_structure_solution 'SHELXT--(Sheldrick 2015)'
_diffrn_ambient_temperature 100(2)
_diffrn_measured_fraction_theta_full 0.984
_diffrn_measured_fraction_theta_max 0.984
_diffrn_measurement_device_type 'Bruker D8 venture'
_diffrn_measurement_method '\f and \w scans'
_diffrn_radiation_type CuK\a
_diffrn_radiation_wavelength 1.54178
_diffrn_reflns_av_R_equivalents 0.0292
_diffrn_reflns_av_unetI/netI 0.0301
_diffrn_reflns_Laue_measured_fraction_full 0.984
_diffrn_reflns_Laue_measured_fraction_max 0.984
_diffrn_reflns_limit_h_max 8
_diffrn_reflns_limit_h_min -8
_diffrn_reflns_limit_k_max 10
_diffrn_reflns_limit_k_min -13
_diffrn_reflns_limit_l_max 17
_diffrn_reflns_limit_l_min -17
_diffrn_reflns_number 11477
_diffrn_reflns_point_group_measured_fraction_full 0.984
_diffrn_reflns_point_group_measured_fraction_max 0.984
_diffrn_reflns_theta_full 66.588
_diffrn_reflns_theta_max 66.588
_diffrn_reflns_theta_min 4.098
_exptl_absorpt_coefficient_mu 1.001
_exptl_absorpt_correction_T_max 0.7528
_exptl_absorpt_correction_T_min 0.6606
_exptl_absorpt_correction_type multi-scan
_exptl_absorpt_process_details 'Sadabs, (Sheldrick 2012)'
_exptl_crystal_colour Colourless
_exptl_crystal_density_diffrn 1.503
_exptl_crystal_density_meas ?
_exptl_crystal_density_method 'Not Measured'
_exptl_crystal_description Needle
_exptl_crystal_F_000 536
_exptl_crystal_size_max 0.202
_exptl_crystal_size_mid 0.060
_exptl_crystal_size_min 0.040
_refine_diff_density_max 0.227
_refine_diff_density_min -0.184
_refine_diff_density_rms 0.041
_refine_ls_extinction_method none
_refine_ls_goodness_of_fit_ref 1.048
_refine_ls_hydrogen_treatment constr
_refine_ls_matrix_type full
_refine_ls_number_parameters 345
_refine_ls_number_reflns 3980
_refine_ls_number_restraints 0
_refine_ls_restrained_S_all 1.048
_refine_ls_R_factor_all 0.0383
_refine_ls_R_factor_gt 0.0310
_refine_ls_shift/su_max 0.000
_refine_ls_shift/su_mean 0.000
_refine_ls_structure_factor_coef Fsqd
_refine_ls_weighting_details 'w=1/[\s^2^(Fo^2^)+(0.0330P)^2^+0.4686P] where P=(Fo^2^+2Fc^2^)/3'
_refine_ls_weighting_scheme calc
_refine_ls_wR_factor_gt 0.0742
_refine_ls_wR_factor_ref 0.0835
_reflns_Friedel_coverage 0.000
_reflns_number_gt 3448
_reflns_number_total 3980
_reflns_threshold_expression 'I > 2\s(I)'
_cod_data_source_file ja8b01561_si_002.cif
_cod_data_source_block H677
_cod_depositor_comments
;
The following automatic conversions were performed:

data item '_exptl_absorpt_correction_type' value 'Multi-scan' was
changed to 'multi-scan' in accordance with the
/home/saulius/struct/COD-crude-data/automatic-downloads/DataCite-retrospective/ACS/depositions/lib/dictionaries/cif_core.dic
dictionary named 'cif_core.dic' version 2.4.2 last updated on
2011-04-26.

data item '_exptl_crystal_density_meas' value 'Not Measured' was
changed to '?' -- the value is perceived as not measured.

Automatic conversion script
Id: cif_fix_values 6909 2019-04-08 15:41:33Z antanas 
;
_cod_database_code 4132099
_shelx_shelxl_version_number 2014/7
_shelx_space_group_comment
; 
The symmetry employed for this shelxl refinement is uniquely defined 
by the following loop, which should always be used as a source of 
symmetry information in preference to the above space-group names. 
They are only intended as comments. 
;
_shelx_estimated_absorpt_t_min 0.823
_shelx_estimated_absorpt_t_max 0.961
_computing_bruker_data_scaling 'SADABS V2012/1 (Bruker AXS Inc.)'

loop_
_space_group_symop_operation_xyz
'x, y, z'
'-x, -y, -z'

loop_
_atom_site_label
_atom_site_type_symbol
_atom_site_fract_x
_atom_site_fract_y
_atom_site_fract_z
_atom_site_U_iso_or_equiv
_atom_site_adp_type
_atom_site_occupancy
_atom_site_site_symmetry_order
_atom_site_calc_flag
_atom_site_refinement_flags_posn
_atom_site_refinement_flags_adp
O1 O 0.04958(13) 0.18324(9) 0.46395(7) 0.0218(2) Uani 1 1 d . .
O2 O -0.25542(14) 0.18725(10) 0.45633(8) 0.0262(2) Uani 1 1 d . .
O3 O 0.05279(13) 0.17962(9) 0.13893(7) 0.0211(2) Uani 1 1 d . .
O4 O 0.32067(14) 0.31234(10) 0.14889(8) 0.0271(3) Uani 1 1 d . .
O5 O 0.32111(13) 0.24865(9) 0.39494(7) 0.0197(2) Uani 1 1 d . .
O6 O 0.11199(13) 0.36255(9) 0.35820(8) 0.0246(2) Uani 1 1 d . .
O7 O -0.45061(16) 0.62898(12) 0.09122(11) 0.0444(3) Uani 1 1 d . .
O8 O -0.20076(16) 0.75290(10) 0.08044(9) 0.0351(3) Uani 1 1 d . .
O9 O 0.83625(16) 0.81574(10) 0.32170(9) 0.0351(3) Uani 1 1 d . .
O10 O 1.03064(14) 0.69446(10) 0.33751(8) 0.0275(2) Uani 1 1 d . .
N1 N -0.28226(18) 0.65462(12) 0.09268(9) 0.0260(3) Uani 1 1 d . .
N2 N 0.87378(17) 0.71847(11) 0.33664(9) 0.0232(3) Uani 1 1 d . .
C1 C 0.18298(19) 0.14288(13) 0.39883(10) 0.0195(3) Uani 1 1 d . .
C2 C 0.07202(19) 0.08742(12) 0.30488(10) 0.0181(3) Uani 1 1 d . .
C3 C -0.10473(19) 0.09677(12) 0.31653(11) 0.0193(3) Uani 1 1 d . .
C4 C -0.12131(19) 0.16034(13) 0.41641(11) 0.0202(3) Uani 1 1 d . .
C5 C 0.2872(2) 0.05778(14) 0.43854(11) 0.0237(3) Uani 1 1 d . .
H5A H 0.2051 -0.0203 0.4369 0.036 Uiso 1 1 calc R U
H5B H 0.3318 0.0973 0.5043 0.036 Uiso 1 1 calc R U
H5C H 0.3925 0.0410 0.4003 0.036 Uiso 1 1 calc R U
C6 C -0.27014(19) 0.05331(14) 0.24906(11) 0.0253(3) Uani 1 1 d . .
H6A H -0.2329 0.0127 0.1868 0.038 Uiso 1 1 calc R U
H6B H -0.3286 0.1243 0.2429 0.038 Uiso 1 1 calc R U
H6C H -0.3580 -0.0058 0.2730 0.038 Uiso 1 1 calc R U
C7 C 0.15666(18) 0.03224(13) 0.21710(10) 0.0186(3) Uani 1 1 d . .
C8 C 0.24280(19) -0.07213(13) 0.21072(11) 0.0221(3) Uani 1 1 d . .
H8 H 0.2464 -0.1092 0.2635 0.027 Uiso 1 1 calc R U
C9 C 0.3229(2) -0.12199(14) 0.12819(12) 0.0262(3) Uani 1 1 d . .
H9 H 0.3825 -0.1921 0.1252 0.031 Uiso 1 1 calc R U
C10 C 0.3163(2) -0.07019(14) 0.05029(12) 0.0272(3) Uani 1 1 d . .
H10 H 0.3719 -0.1046 -0.0060 0.033 Uiso 1 1 calc R U
C11 C 0.2289(2) 0.03182(14) 0.05402(11) 0.0257(3) Uani 1 1 d . .
H11 H 0.2227 0.0674 0.0005 0.031 Uiso 1 1 calc R U
C12 C 0.15101(18) 0.08061(13) 0.13689(11) 0.0202(3) Uani 1 1 d . .
C13 C 0.15444(19) 0.29219(13) 0.14177(10) 0.0204(3) Uani 1 1 d . .
C14 C 0.0351(2) 0.38615(13) 0.13352(10) 0.0204(3) Uani 1 1 d . .
C15 C -0.1569(2) 0.35869(14) 0.12986(11) 0.0226(3) Uani 1 1 d . .
H15 H -0.2152 0.2794 0.1359 0.027 Uiso 1 1 calc R U
C16 C -0.2633(2) 0.44681(14) 0.11744(11) 0.0235(3) Uani 1 1 d . .
H16 H -0.3944 0.4294 0.1148 0.028 Uiso 1 1 calc R U
C17 C -0.1720(2) 0.56109(14) 0.10900(10) 0.0219(3) Uani 1 1 d . .
C18 C 0.0182(2) 0.59190(14) 0.11415(10) 0.0229(3) Uani 1 1 d . .
H18 H 0.0759 0.6717 0.1091 0.027 Uiso 1 1 calc R U
C19 C 0.1223(2) 0.50313(14) 0.12693(10) 0.0228(3) Uani 1 1 d . .
H19 H 0.2533 0.5219 0.1312 0.027 Uiso 1 1 calc R U
C20 C 0.26915(19) 0.35064(13) 0.37389(10) 0.0192(3) Uani 1 1 d . .
C21 C 0.43263(19) 0.44742(13) 0.37084(10) 0.0192(3) Uani 1 1 d . .
C22 C 0.3970(2) 0.55887(14) 0.35414(11) 0.0244(3) Uani 1 1 d . .
H22 H 0.2733 0.5732 0.3492 0.029 Uiso 1 1 calc R U
C23 C 0.5416(2) 0.64947(14) 0.34470(11) 0.0246(3) Uani 1 1 d . .
H23 H 0.5189 0.7262 0.3331 0.030 Uiso 1 1 calc R U
C24 C 0.7202(2) 0.62539(13) 0.35251(10) 0.0214(3) Uani 1 1 d . .
C25 C 0.7601(2) 0.51687(13) 0.37210(10) 0.0212(3) Uani 1 1 d . .
H25 H 0.8842 0.5041 0.3789 0.025 Uiso 1 1 calc R U
C26 C 0.61367(19) 0.42684(13) 0.38153(10) 0.0211(3) Uani 1 1 d . .
H26 H 0.6370 0.3514 0.3953 0.025 Uiso 1 1 calc R U

loop_
_atom_site_aniso_label
_atom_site_aniso_U_11
_atom_site_aniso_U_22
_atom_site_aniso_U_33
_atom_site_aniso_U_23
_atom_site_aniso_U_13
_atom_site_aniso_U_12
O1 0.0190(5) 0.0251(5) 0.0229(5) 0.0081(4) 0.0025(4) 0.0045(4)
O2 0.0213(5) 0.0294(6) 0.0321(6) 0.0129(5) 0.0076(4) 0.0079(4)
O3 0.0187(5) 0.0191(5) 0.0278(5) 0.0094(4) 0.0026(4) 0.0037(4)
O4 0.0190(5) 0.0238(6) 0.0382(6) 0.0079(5) 0.0000(4) 0.0016(4)
O5 0.0169(5) 0.0153(5) 0.0279(5) 0.0085(4) -0.0010(4) 0.0012(4)
O6 0.0179(5) 0.0207(5) 0.0355(6) 0.0078(5) -0.0020(4) 0.0031(4)
O7 0.0262(6) 0.0361(7) 0.0785(10) 0.0234(7) 0.0096(6) 0.0125(5)
O8 0.0400(7) 0.0226(6) 0.0458(7) 0.0139(5) 0.0022(5) 0.0057(5)
O9 0.0319(6) 0.0249(6) 0.0527(8) 0.0203(5) 0.0007(5) 0.0007(5)
O10 0.0220(5) 0.0271(6) 0.0339(6) 0.0079(5) 0.0058(4) 0.0027(4)
N1 0.0292(7) 0.0221(7) 0.0282(7) 0.0069(5) 0.0038(5) 0.0070(5)
N2 0.0249(7) 0.0200(7) 0.0248(7) 0.0065(5) 0.0012(5) 0.0013(5)
C1 0.0172(7) 0.0169(7) 0.0261(8) 0.0088(6) 0.0041(6) 0.0020(5)
C2 0.0186(7) 0.0116(6) 0.0258(8) 0.0092(6) 0.0013(6) 0.0005(5)
C3 0.0177(7) 0.0142(7) 0.0278(8) 0.0093(6) 0.0026(6) 0.0011(5)
C4 0.0176(7) 0.0178(7) 0.0283(8) 0.0117(6) 0.0036(6) 0.0029(5)
C5 0.0217(7) 0.0229(8) 0.0295(8) 0.0126(6) 0.0002(6) 0.0036(6)
C6 0.0169(7) 0.0265(8) 0.0316(8) 0.0071(7) 0.0011(6) 0.0003(6)
C7 0.0132(6) 0.0144(7) 0.0271(8) 0.0048(6) 0.0005(5) -0.0010(5)
C8 0.0173(7) 0.0160(7) 0.0334(8) 0.0082(6) -0.0001(6) 0.0004(5)
C9 0.0179(7) 0.0152(7) 0.0426(9) 0.0015(7) 0.0033(6) 0.0015(5)
C10 0.0206(7) 0.0234(8) 0.0333(9) -0.0009(7) 0.0070(6) 0.0003(6)
C11 0.0233(7) 0.0254(8) 0.0273(8) 0.0059(6) 0.0035(6) 0.0004(6)
C12 0.0157(6) 0.0152(7) 0.0299(8) 0.0063(6) 0.0017(6) 0.0013(5)
C13 0.0221(7) 0.0196(7) 0.0188(7) 0.0049(6) 0.0019(6) 0.0007(6)
C14 0.0227(7) 0.0205(7) 0.0175(7) 0.0033(6) 0.0014(6) 0.0032(6)
C15 0.0236(7) 0.0197(7) 0.0251(8) 0.0078(6) 0.0037(6) 0.0010(6)
C16 0.0206(7) 0.0247(8) 0.0255(8) 0.0061(6) 0.0036(6) 0.0038(6)
C17 0.0265(8) 0.0210(7) 0.0189(7) 0.0034(6) 0.0025(6) 0.0076(6)
C18 0.0255(7) 0.0182(7) 0.0235(8) 0.0039(6) 0.0016(6) 0.0002(6)
C19 0.0207(7) 0.0223(8) 0.0233(8) 0.0033(6) 0.0006(6) 0.0003(6)
C20 0.0221(7) 0.0155(7) 0.0201(7) 0.0039(6) 0.0005(6) 0.0042(5)
C21 0.0212(7) 0.0154(7) 0.0201(7) 0.0033(6) -0.0005(6) 0.0018(5)
C22 0.0206(7) 0.0203(8) 0.0328(8) 0.0066(6) -0.0024(6) 0.0044(6)
C23 0.0255(8) 0.0159(7) 0.0336(8) 0.0085(6) -0.0026(6) 0.0039(6)
C24 0.0219(7) 0.0199(7) 0.0205(7) 0.0033(6) 0.0005(6) -0.0008(6)
C25 0.0192(7) 0.0206(7) 0.0243(8) 0.0051(6) 0.0019(6) 0.0050(5)
C26 0.0218(7) 0.0182(7) 0.0241(7) 0.0054(6) 0.0012(6) 0.0050(5)

loop_
_atom_type_symbol
_atom_type_description
_atom_type_scat_dispersion_real
_atom_type_scat_dispersion_imag
_atom_type_scat_source
C C 0.0181 0.0091 'International Tables Vol C Tables 4.2.6.8 and 6.1.1.4'
H H 0.0000 0.0000 'International Tables Vol C Tables 4.2.6.8 and 6.1.1.4'
N N 0.0311 0.0180 'International Tables Vol C Tables 4.2.6.8 and 6.1.1.4'
O O 0.0492 0.0322 'International Tables Vol C Tables 4.2.6.8 and 6.1.1.4'

loop_
_geom_angle_atom_site_label_1
_geom_angle_atom_site_label_2
_geom_angle_atom_site_label_3
_geom_angle
C4 O1 C1 109.28(11)
C13 O3 C12 116.73(10)
C20 O5 C1 120.05(10)
O8 N1 O7 123.70(13)
O8 N1 C17 118.29(12)
O7 N1 C17 118.01(13)
O10 N2 O9 123.39(12)
O10 N2 C24 118.76(12)
O9 N2 C24 117.85(12)
O1 C1 O5 108.93(11)
O1 C1 C5 108.84(11)
O5 C1 C5 104.80(11)
O1 C1 C2 104.61(11)
O5 C1 C2 112.85(11)
C5 C1 C2 116.65(12)
C3 C2 C7 127.98(13)
C3 C2 C1 109.21(12)
C7 C2 C1 122.81(12)
C2 C3 C4 108.03(13)
C2 C3 C6 130.97(14)
C4 C3 C6 120.98(12)
O2 C4 O1 121.47(14)
O2 C4 C3 129.70(14)
O1 C4 C3 108.79(11)
C1 C5 H5A 109.5
C1 C5 H5B 109.5
H5A C5 H5B 109.5
C1 C5 H5C 109.5
H5A C5 H5C 109.5
H5B C5 H5C 109.5
C3 C6 H6A 109.5
C3 C6 H6B 109.5
H6A C6 H6B 109.5
C3 C6 H6C 109.5
H6A C6 H6C 109.5
H6B C6 H6C 109.5
C12 C7 C8 117.15(13)
C12 C7 C2 121.33(12)
C8 C7 C2 121.51(13)
C9 C8 C7 120.75(14)
C9 C8 H8 119.6
C7 C8 H8 119.6
C10 C9 C8 120.32(14)
C10 C9 H9 119.8
C8 C9 H9 119.8
C9 C10 C11 120.15(14)
C9 C10 H10 119.9
C11 C10 H10 119.9
C12 C11 C10 118.71(15)
C12 C11 H11 120.6
C10 C11 H11 120.6
C11 C12 C7 122.90(13)
C11 C12 O3 118.72(13)
C7 C12 O3 118.29(12)
O4 C13 O3 123.66(13)
O4 C13 C14 124.63(13)
O3 C13 C14 111.71(12)
C15 C14 C19 120.40(13)
C15 C14 C13 121.97(13)
C19 C14 C13 117.62(13)
C16 C15 C14 120.21(14)
C16 C15 H15 119.9
C14 C15 H15 119.9
C17 C16 C15 117.78(13)
C17 C16 H16 121.1
C15 C16 H16 121.1
C18 C17 C16 123.35(14)
C18 C17 N1 117.95(13)
C16 C17 N1 118.70(13)
C17 C18 C19 118.12(14)
C17 C18 H18 120.9
C19 C18 H18 120.9
C18 C19 C14 120.10(13)
C18 C19 H19 119.9
C14 C19 H19 119.9
O6 C20 O5 124.70(13)
O6 C20 C21 123.71(13)
O5 C20 C21 111.58(12)
C22 C21 C26 120.54(13)
C22 C21 C20 117.13(13)
C26 C21 C20 122.31(13)
C23 C22 C21 120.12(14)
C23 C22 H22 119.9
C21 C22 H22 119.9
C24 C23 C22 118.31(14)
C24 C23 H23 120.8
C22 C23 H23 120.8
C25 C24 C23 122.85(14)
C25 C24 N2 118.71(13)
C23 C24 N2 118.42(13)
C24 C25 C26 118.20(13)
C24 C25 H25 120.9
C26 C25 H25 120.9
C25 C26 C21 119.91(13)
C25 C26 H26 120.0
C21 C26 H26 120.0

loop_
_geom_bond_atom_site_label_1
_geom_bond_atom_site_label_2
_geom_bond_distance
O1 C4 1.3747(18)
O1 C1 1.4301(17)
O2 C4 1.1986(17)
O3 C13 1.3569(17)
O3 C12 1.4087(17)
O4 C13 1.2040(18)
O5 C20 1.3525(17)
O5 C1 1.4512(16)
O6 C20 1.2029(17)
O7 N1 1.2239(18)
O8 N1 1.2234(17)
O9 N2 1.2276(17)
O10 N2 1.2222(16)
N1 C17 1.4732(19)
N2 C24 1.4755(19)
C1 C5 1.507(2)
C1 C2 1.519(2)
C2 C3 1.330(2)
C2 C7 1.480(2)
C3 C4 1.479(2)
C3 C6 1.486(2)
C5 H5A 0.9800
C5 H5B 0.9800
C5 H5C 0.9800
C6 H6A 0.9800
C6 H6B 0.9800
C6 H6C 0.9800
C7 C12 1.389(2)
C7 C8 1.400(2)
C8 C9 1.387(2)
C8 H8 0.9500
C9 C10 1.382(2)
C9 H9 0.9500
C10 C11 1.386(2)
C10 H10 0.9500
C11 C12 1.379(2)
C11 H11 0.9500
C13 C14 1.491(2)
C14 C15 1.394(2)
C14 C19 1.394(2)
C15 C16 1.388(2)
C15 H15 0.9500
C16 C17 1.386(2)
C16 H16 0.9500
C17 C18 1.382(2)
C18 C19 1.384(2)
C18 H18 0.9500
C19 H19 0.9500
C20 C21 1.4995(19)
C21 C22 1.386(2)
C21 C26 1.394(2)
C22 C23 1.386(2)
C22 H22 0.9500
C23 C24 1.384(2)
C23 H23 0.9500
C24 C25 1.381(2)
C25 C26 1.390(2)
C25 H25 0.9500
C26 H26 0.9500

loop_
_geom_torsion_atom_site_label_1
_geom_torsion_atom_site_label_2
_geom_torsion_atom_site_label_3
_geom_torsion_atom_site_label_4
_geom_torsion
C4 O1 C1 O5 118.95(12)
C4 O1 C1 C5 -127.32(12)
C4 O1 C1 C2 -1.96(14)
C20 O5 C1 O1 -55.07(15)
C20 O5 C1 C5 -171.42(12)
C20 O5 C1 C2 60.64(15)
O1 C1 C2 C3 0.36(15)
O5 C1 C2 C3 -117.91(12)
C5 C1 C2 C3 120.64(13)
O1 C1 C2 C7 -179.18(12)
O5 C1 C2 C7 62.55(16)
C5 C1 C2 C7 -58.90(18)
C7 C2 C3 C4 -179.23(13)
C1 C2 C3 C4 1.26(15)
C7 C2 C3 C6 2.1(3)
C1 C2 C3 C6 -177.40(14)
C1 O1 C4 O2 -179.46(13)
C1 O1 C4 C3 2.77(15)
C2 C3 C4 O2 179.93(15)
C6 C3 C4 O2 -1.3(2)
C2 C3 C4 O1 -2.53(15)
C6 C3 C4 O1 176.28(12)
C3 C2 C7 C12 62.2(2)
C1 C2 C7 C12 -118.39(15)
C3 C2 C7 C8 -116.66(17)
C1 C2 C7 C8 62.79(18)
C12 C7 C8 C9 1.7(2)
C2 C7 C8 C9 -179.42(13)
C7 C8 C9 C10 -1.0(2)
C8 C9 C10 C11 -0.3(2)
C9 C10 C11 C12 0.7(2)
C10 C11 C12 C7 0.2(2)
C10 C11 C12 O3 -176.32(12)
C8 C7 C12 C11 -1.3(2)
C2 C7 C12 C11 179.80(13)
C8 C7 C12 O3 175.17(12)
C2 C7 C12 O3 -3.70(19)
C13 O3 C12 C11 -73.76(16)
C13 O3 C12 C7 109.59(14)
C12 O3 C13 O4 -5.1(2)
C12 O3 C13 C14 174.06(12)
O4 C13 C14 C15 -176.98(14)
O3 C13 C14 C15 3.90(19)
O4 C13 C14 C19 4.7(2)
O3 C13 C14 C19 -174.42(12)
C19 C14 C15 C16 1.5(2)
C13 C14 C15 C16 -176.80(13)
C14 C15 C16 C17 0.0(2)
C15 C16 C17 C18 -1.3(2)
C15 C16 C17 N1 178.05(13)
O8 N1 C17 C18 3.1(2)
O7 N1 C17 C18 -177.64(14)
O8 N1 C17 C16 -176.31(14)
O7 N1 C17 C16 3.0(2)
C16 C17 C18 C19 1.0(2)
N1 C17 C18 C19 -178.30(13)
C17 C18 C19 C14 0.5(2)
C15 C14 C19 C18 -1.7(2)
C13 C14 C19 C18 176.62(13)
C1 O5 C20 O6 0.7(2)
C1 O5 C20 C21 -178.39(11)
O6 C20 C21 C22 3.8(2)
O5 C20 C21 C22 -177.17(13)
O6 C20 C21 C26 -174.51(14)
O5 C20 C21 C26 4.57(19)
C26 C21 C22 C23 2.2(2)
C20 C21 C22 C23 -176.09(13)
C21 C22 C23 C24 -0.1(2)
C22 C23 C24 C25 -2.0(2)
C22 C23 C24 N2 176.29(13)
O10 N2 C24 C25 2.9(2)
O9 N2 C24 C25 -178.19(14)
O10 N2 C24 C23 -175.45(13)
O9 N2 C24 C23 3.4(2)
C23 C24 C25 C26 1.9(2)
N2 C24 C25 C26 -176.37(13)
C24 C25 C26 C21 0.2(2)
C22 C21 C26 C25 -2.3(2)
C20 C21 C26 C25 175.92(13)
